data_4337424
loop_
_publ_author_name
'Larsen, Christopher B.'
'van der Salm, Holly'
'Clark, Charlotte A.'
'Elliott, Anastasia B. S.'
'Fraser, Michael G.'
'Horvath, Raphael'
'Lucas, Nigel T.'
'Sun, Xue-Zhong'
'George, Michael W.'
'Gordon, Keith C.'

_publ_section_title
;
 Intraligand charge-transfer excited States in re(i) complexes with
 donor-substituted dipyridophenazine ligands.
;
_journal_issue 3
_journal_name_full 'Inorganic chemistry'
_journal_page_first 1339
_journal_page_last 1354
_journal_paper_doi 10.1021/ic402082m
_journal_volume 53
_journal_year 2014
_chemical_formula_moiety 'C26 H19 N5, C H Cl3'
_chemical_formula_sum 'C27 H20 Cl3 N5'
_chemical_formula_weight 520.83
_chemical_name_systematic
; 
11-(4-Dimethylaminophenyl)dipyrido[3,2-a:2',3'-c]phenazine
;
_space_group_IT_number 2
_symmetry_cell_setting triclinic
_symmetry_Int_Tables_number 2
_symmetry_space_group_name_Hall '-P 1'
_symmetry_space_group_name_H-M 'P -1'
_atom_sites_solution_hydrogens geom
_atom_sites_solution_primary direct
_atom_sites_solution_secondary difmap
_audit_block_code cbl1202
_audit_creation_method SHELXL-97
_cell_angle_alpha 89.638(7)
_cell_angle_beta 85.067(6)
_cell_angle_gamma 73.619(6)
_cell_formula_units_Z 2
_cell_length_a 6.892(1)
_cell_length_b 10.453(2)
_cell_length_c 16.852(2)
_cell_measurement_reflns_used 3238
_cell_measurement_temperature 93(2)
_cell_measurement_theta_max 22.299
_cell_measurement_theta_min 2.385
_cell_volume 1160.3(3)
_computing_cell_refinement 'SAINT (Bruker, 2009)'
_computing_data_collection 'APEX2 (Bruker, 2011)'
_computing_data_reduction 'SAINT (Bruker, 2009)'
_computing_molecular_graphics 'X-Seed (Barbour, 1999)'
_computing_publication_material 'enCIFer (2011)'
_computing_structure_refinement 'SHELXL-97 (Sheldrick, 1997)'
_computing_structure_solution 'SHELXS-97 (Sheldrick, 1990)'
_diffrn_ambient_temperature 93(2)
_diffrn_measured_fraction_theta_full 0.980
_diffrn_measured_fraction_theta_max 0.980
_diffrn_measurement_device_type 'Bruker Kappa X8 ApexII'
_diffrn_measurement_method '\w and \f scans'
_diffrn_radiation_monochromator graphite
_diffrn_radiation_source 'fine-focus sealed tube'
_diffrn_radiation_type MoK\a
_diffrn_radiation_wavelength 0.71073
_diffrn_reflns_av_R_equivalents 0.0000
_diffrn_reflns_av_sigmaI/netI 0.0793
_diffrn_reflns_limit_h_max 8
_diffrn_reflns_limit_h_min -8
_diffrn_reflns_limit_k_max 12
_diffrn_reflns_limit_k_min -12
_diffrn_reflns_limit_l_max 20
_diffrn_reflns_limit_l_min 0
_diffrn_reflns_number 4047
_diffrn_reflns_theta_full 25.08
_diffrn_reflns_theta_max 25.08
_diffrn_reflns_theta_min 2.03
_diffrn_standards_decay_% 0
_diffrn_standards_number 0
_exptl_absorpt_coefficient_mu 0.423
_exptl_absorpt_correction_T_max 0.9710
_exptl_absorpt_correction_T_min 0.8068
_exptl_absorpt_correction_type multi-scan
_exptl_absorpt_process_details
;
TWINABS (Bruker, 2008)
;
_exptl_crystal_colour orange
_exptl_crystal_density_diffrn 1.486
_exptl_crystal_density_method 'not measured'
_exptl_crystal_description needle
_exptl_crystal_F_000 536
_exptl_crystal_size_max 0.53
_exptl_crystal_size_mid 0.08
_exptl_crystal_size_min 0.07
_refine_diff_density_max 0.426
_refine_diff_density_min -0.426
_refine_diff_density_rms 0.095
_refine_ls_extinction_method none
_refine_ls_goodness_of_fit_ref 1.060
_refine_ls_hydrogen_treatment constr
_refine_ls_matrix_type full
_refine_ls_number_parameters 317
_refine_ls_number_reflns 4048
_refine_ls_number_restraints 0
_refine_ls_restrained_S_all 1.060
_refine_ls_R_factor_all 0.0955
_refine_ls_R_factor_gt 0.0614
_refine_ls_shift/su_max 0.000
_refine_ls_shift/su_mean 0.000
_refine_ls_structure_factor_coef Fsqd
_refine_ls_weighting_details 'calc w=1/[\s^2^(Fo^2^)+(0.0618P)^2^+0.6441P] where P=(Fo^2^+2Fc^2^)/3'
_refine_ls_weighting_scheme calc
_refine_ls_wR_factor_gt 0.1296
_refine_ls_wR_factor_ref 0.1484
_reflns_number_gt 2896
_reflns_number_total 4047
_reflns_threshold_expression >2sigma(I)
_cod_data_source_file ic402082m_si_002.cif
_cod_data_source_block dppz-NMe2
_cod_database_code 4337424

loop_
_symmetry_equiv_pos_as_xyz
'x, y, z'
'-x, -y, -z'

loop_
_atom_site_label
_atom_site_type_symbol
_atom_site_fract_x
_atom_site_fract_y
_atom_site_fract_z
_atom_site_U_iso_or_equiv
_atom_site_adp_type
_atom_site_occupancy
_atom_site_symmetry_multiplicity
_atom_site_calc_flag
_atom_site_refinement_flags
Cl91 Cl 0.3774(2) 0.17892(12) 0.51118(7) 0.0372(3) Uani 1 1 d .
Cl92 Cl 0.61738(19) 0.09537(13) 0.64521(7) 0.0363(4) Uani 1 1 d .
Cl93 Cl 0.1970(2) 0.09836(13) 0.65742(8) 0.0371(4) Uani 1 1 d .
N3 N -0.0620(5) 0.7799(3) 0.9032(2) 0.0168(8) Uani 1 1 d .
N4 N -0.0470(5) 0.9239(3) 0.76104(19) 0.0181(8) Uani 1 1 d .
N1 N 0.2417(6) 0.5069(3) 0.61852(19) 0.0223(8) Uani 1 1 d .
C19 C -0.3917(6) 1.1934(4) 1.0534(3) 0.0175(10) Uani 1 1 d .
N5 N -0.6813(5) 1.3997(3) 1.26631(19) 0.0210(8) Uani 1 1 d .
C20 C -0.3934(6) 1.1293(4) 1.1266(2) 0.0183(10) Uani 1 1 d .
H20 H -0.3293 1.0362 1.1282 0.022 Uiso 1 1 calc R
C18 C -0.2255(6) 0.9823(4) 0.9740(3) 0.0187(10) Uani 1 1 d .
H18 H -0.2385 0.9321 1.0203 0.022 Uiso 1 1 calc R
C24 C -0.4869(7) 1.3289(4) 1.0561(3) 0.0226(10) Uani 1 1 d .
H24 H -0.4898 1.3769 1.0079 0.027 Uiso 1 1 calc R
C2 C 0.1612(7) 0.7103(4) 0.5447(2) 0.0232(10) Uani 1 1 d .
H2 H 0.1589 0.7524 0.4945 0.028 Uiso 1 1 calc R
C17 C -0.2957(6) 1.1197(4) 0.9790(2) 0.0173(10) Uani 1 1 d .
C22 C -0.5807(6) 1.3337(4) 1.1979(2) 0.0189(10) Uani 1 1 d .
C1 C 0.0931(6) 0.7835(4) 0.6138(2) 0.0195(9) Uani 1 1 d .
H1 H 0.0426 0.8778 0.6121 0.023 Uiso 1 1 calc R
C7 C 0.1030(6) 0.5762(4) 0.8330(2) 0.0164(9) Uani 1 1 d .
C6 C 0.1088(6) 0.5036(4) 0.9027(2) 0.0204(10) Uani 1 1 d .
H6 H 0.0588 0.5479 0.9525 0.024 Uiso 1 1 calc R
C91 C 0.3744(7) 0.1786(4) 0.6156(2) 0.0224(10) Uani 1 1 d .
H91 H 0.3346 0.2728 0.6360 0.027 Uiso 1 1 calc R
N2 N 0.2601(5) 0.3730(3) 0.75714(19) 0.0200(8) Uani 1 1 d .
C11 C 0.0206(6) 0.7919(4) 0.7621(2) 0.0166(9) Uani 1 1 d .
C12 C 0.0177(6) 0.7199(4) 0.8341(2) 0.0173(9) Uani 1 1 d .
C15 C -0.1902(7) 1.1270(4) 0.8364(2) 0.0245(11) Uani 1 1 d .
H15 H -0.1810 1.1781 0.7902 0.029 Uiso 1 1 calc R
C14 C -0.1212(6) 0.9860(4) 0.8315(2) 0.0181(9) Uani 1 1 d .
C13 C -0.1359(6) 0.9147(4) 0.9029(2) 0.0177(10) Uani 1 1 d .
C3 C 0.2339(7) 0.5725(4) 0.5503(2) 0.0232(10) Uani 1 1 d .
H3 H 0.2810 0.5218 0.5023 0.028 Uiso 1 1 calc R
C10 C 0.0979(6) 0.7192(4) 0.6867(2) 0.0175(9) Uani 1 1 d .
C21 C -0.4836(6) 1.1955(4) 1.1962(2) 0.0177(9) Uani 1 1 d .
H21 H -0.4806 1.1472 1.2442 0.021 Uiso 1 1 calc R
C4 C 0.2615(7) 0.3067(4) 0.8251(2) 0.0256(10) Uani 1 1 d .
H4 H 0.3165 0.2124 0.8228 0.031 Uiso 1 1 calc R
C8 C 0.1812(6) 0.5068(4) 0.7614(2) 0.0165(9) Uani 1 1 d .
C9 C 0.1765(6) 0.5793(4) 0.6861(2) 0.0158(9) Uani 1 1 d .
C16 C -0.2697(7) 1.1894(4) 0.9073(3) 0.0262(11) Uani 1 1 d .
H16 H -0.3099 1.2841 0.9094 0.031 Uiso 1 1 calc R
C23 C -0.5771(7) 1.3974(4) 1.1247(2) 0.0211(10) Uani 1 1 d .
H23 H -0.6391 1.4908 1.1227 0.025 Uiso 1 1 calc R
C26 C -0.7420(7) 1.5442(4) 1.2702(3) 0.0267(11) Uani 1 1 d .
H26A H -0.8114 1.5748 1.3228 0.040 Uiso 1 1 calc R
H26B H -0.8341 1.5792 1.2291 0.040 Uiso 1 1 calc R
H26C H -0.6215 1.5764 1.2615 0.040 Uiso 1 1 calc R
C5 C 0.1872(7) 0.3674(4) 0.8989(3) 0.0236(10) Uani 1 1 d .
H5 H 0.1907 0.3159 0.9457 0.028 Uiso 1 1 calc R
C25 C -0.6568(7) 1.3346(4) 1.3426(2) 0.0237(10) Uani 1 1 d .
H25A H -0.7375 1.3956 1.3848 0.036 Uiso 1 1 calc R
H25B H -0.5133 1.3099 1.3529 0.036 Uiso 1 1 calc R
H25C H -0.7031 1.2542 1.3415 0.036 Uiso 1 1 calc R

loop_
_atom_site_aniso_label
_atom_site_aniso_U_11
_atom_site_aniso_U_22
_atom_site_aniso_U_33
_atom_site_aniso_U_23
_atom_site_aniso_U_13
_atom_site_aniso_U_12
Cl91 0.0478(9) 0.0400(7) 0.0238(6) 0.0038(5) -0.0069(6) -0.0114(7)
Cl92 0.0303(7) 0.0384(8) 0.0362(7) -0.0042(6) -0.0092(6) -0.0015(6)
Cl93 0.0400(8) 0.0382(8) 0.0388(8) -0.0011(6) 0.0037(6) -0.0225(7)
N3 0.016(2) 0.0146(19) 0.0216(19) 0.0019(15) -0.0042(16) -0.0058(16)
N4 0.016(2) 0.0157(19) 0.0228(19) 0.0008(14) -0.0039(16) -0.0036(17)
N1 0.023(2) 0.0233(19) 0.0207(19) -0.0007(15) -0.0017(17) -0.0067(18)
C19 0.012(2) 0.017(2) 0.023(2) -0.0004(18) -0.0056(18) -0.0021(19)
N5 0.022(2) 0.0194(19) 0.0210(19) -0.0004(15) 0.0019(17) -0.0056(18)
C20 0.019(2) 0.014(2) 0.023(2) 0.0050(18) -0.0034(19) -0.0050(19)
C18 0.017(2) 0.017(2) 0.022(2) 0.0037(18) -0.0014(19) -0.007(2)
C24 0.020(3) 0.024(3) 0.026(2) 0.005(2) -0.004(2) -0.009(2)
C2 0.024(3) 0.022(2) 0.024(2) 0.0054(18) -0.006(2) -0.007(2)
C17 0.012(2) 0.021(3) 0.019(2) -0.0004(18) -0.0041(18) -0.0031(19)
C22 0.012(2) 0.019(2) 0.027(2) -0.0064(18) -0.0041(19) -0.006(2)
C1 0.017(2) 0.020(2) 0.020(2) 0.0026(17) 0.0001(19) -0.005(2)
C7 0.013(2) 0.016(2) 0.019(2) -0.0050(17) 0.0013(18) -0.0034(19)
C6 0.020(3) 0.021(2) 0.019(2) 0.0003(17) -0.0052(19) -0.003(2)
C91 0.020(3) 0.027(2) 0.021(2) 0.0015(18) -0.002(2) -0.006(2)
N2 0.020(2) 0.0164(19) 0.0221(19) -0.0013(14) -0.0019(17) -0.0027(17)
C11 0.010(2) 0.019(2) 0.021(2) 0.0035(17) -0.0037(19) -0.0054(19)
C12 0.016(2) 0.023(2) 0.014(2) 0.0007(17) -0.0012(18) -0.009(2)
C15 0.027(3) 0.021(2) 0.023(2) 0.0060(18) -0.002(2) -0.002(2)
C14 0.014(2) 0.016(2) 0.023(2) 0.0007(17) -0.0023(19) -0.0017(19)
C13 0.013(2) 0.018(2) 0.024(2) -0.0012(18) -0.0058(19) -0.007(2)
C3 0.021(3) 0.029(3) 0.019(2) -0.0060(18) 0.004(2) -0.006(2)
C10 0.010(2) 0.022(2) 0.023(2) -0.0012(17) -0.0022(19) -0.006(2)
C21 0.017(2) 0.021(2) 0.019(2) 0.0041(17) -0.0041(19) -0.009(2)
C4 0.028(3) 0.023(2) 0.028(2) 0.0014(19) -0.003(2) -0.011(2)
C8 0.007(2) 0.015(2) 0.027(2) 0.0001(17) -0.0022(19) -0.0026(19)
C9 0.014(2) 0.020(2) 0.016(2) -0.0019(16) -0.0018(18) -0.009(2)
C16 0.035(3) 0.017(2) 0.025(3) 0.0039(19) -0.002(2) -0.006(2)
C23 0.022(3) 0.015(2) 0.023(2) -0.0004(18) -0.002(2) -0.001(2)
C26 0.023(3) 0.023(2) 0.033(3) -0.0041(19) -0.002(2) -0.005(2)
C5 0.019(3) 0.023(2) 0.028(2) 0.0052(19) -0.004(2) -0.002(2)
C25 0.021(3) 0.030(3) 0.023(2) 0.0014(19) -0.001(2) -0.013(2)

loop_
_atom_type_symbol
_atom_type_description
_atom_type_scat_dispersion_real
_atom_type_scat_dispersion_imag
_atom_type_scat_source
C C 0.0033 0.0016 'International Tables Vol C Tables 4.2.6.8 and 6.1.1.4'
H H 0.0000 0.0000 'International Tables Vol C Tables 4.2.6.8 and 6.1.1.4'
N N 0.0061 0.0033 'International Tables Vol C Tables 4.2.6.8 and 6.1.1.4'
Cl Cl 0.1484 0.1585 'International Tables Vol C Tables 4.2.6.8 and 6.1.1.4'

loop_
_geom_angle_atom_site_label_1
_geom_angle_atom_site_label_2
_geom_angle_atom_site_label_3
_geom_angle
C12 N3 C13 116.7(4)
C11 N4 C14 116.4(3)
C3 N1 C9 117.5(3)
C24 C19 C20 115.1(4)
C24 C19 C17 123.0(4)
C20 C19 C17 121.8(4)
C22 N5 C26 120.0(4)
C22 N5 C25 120.2(3)
C26 N5 C25 115.2(3)
C21 C20 C19 122.8(4)
C21 C20 H20 118.6
C19 C20 H20 118.6
C17 C18 C13 122.1(4)
C17 C18 H18 119.0
C13 C18 H18 119.0
C23 C24 C19 123.3(4)
C23 C24 H24 118.4
C19 C24 H24 118.4
C1 C2 C3 117.9(4)
C1 C2 H2 121.1
C3 C2 H2 121.1
C18 C17 C16 116.2(4)
C18 C17 C19 123.1(4)
C16 C17 C19 120.7(4)
N5 C22 C23 122.3(4)
N5 C22 C21 121.9(4)
C23 C22 C21 115.7(4)
C2 C1 C10 119.9(4)
C2 C1 H1 120.0
C10 C1 H1 120.0
C6 C7 C8 118.2(4)
C6 C7 C12 121.3(4)
C8 C7 C12 120.5(4)
C5 C6 C7 119.4(4)
C5 C6 H6 120.3
C7 C6 H6 120.3
Cl91 C91 Cl93 110.3(2)
Cl91 C91 Cl92 110.6(2)
Cl93 C91 Cl92 109.1(2)
Cl91 C91 H91 108.9
Cl93 C91 H91 108.9
Cl92 C91 H91 108.9
C4 N2 C8 117.3(4)
N4 C11 C12 121.9(4)
N4 C11 C10 118.5(4)
C12 C11 C10 119.6(4)
N3 C12 C11 122.2(4)
N3 C12 C7 117.9(4)
C11 C12 C7 119.9(4)
C16 C15 C14 120.1(4)
C16 C15 H15 120.0
C14 C15 H15 120.0
N4 C14 C15 120.2(4)
N4 C14 C13 122.2(4)
C15 C14 C13 117.5(4)
N3 C13 C18 118.9(4)
N3 C13 C14 120.5(4)
C18 C13 C14 120.6(4)
N1 C3 C2 124.3(4)
N1 C3 H3 117.9
C2 C3 H3 117.9
C1 C10 C9 117.8(4)
C1 C10 C11 122.2(4)
C9 C10 C11 119.9(4)
C20 C21 C22 121.4(4)
C20 C21 H21 119.3
C22 C21 H21 119.3
N2 C4 C5 123.8(4)
N2 C4 H4 118.1
C5 C4 H4 118.1
N2 C8 C7 122.8(4)
N2 C8 C9 117.1(3)
C7 C8 C9 120.1(3)
N1 C9 C10 122.6(4)
N1 C9 C8 117.6(3)
C10 C9 C8 119.8(3)
C15 C16 C17 123.4(4)
C15 C16 H16 118.3
C17 C16 H16 118.3
C24 C23 C22 121.8(4)
C24 C23 H23 119.1
C22 C23 H23 119.1
N5 C26 H26A 109.5
N5 C26 H26B 109.5
H26A C26 H26B 109.5
N5 C26 H26C 109.5
H26A C26 H26C 109.5
H26B C26 H26C 109.5
C6 C5 C4 118.4(4)
C6 C5 H5 120.8
C4 C5 H5 120.8
N5 C25 H25A 109.5
N5 C25 H25B 109.5
H25A C25 H25B 109.5
N5 C25 H25C 109.5
H25A C25 H25C 109.5
H25B C25 H25C 109.5

loop_
_geom_bond_atom_site_label_1
_geom_bond_atom_site_label_2
_geom_bond_distance
Cl91 C91 1.758(4)
Cl92 C91 1.768(4)
Cl93 C91 1.765(5)
N3 C12 1.326(5)
N3 C13 1.357(5)
N4 C11 1.327(5)
N4 C14 1.346(5)
N1 C3 1.332(5)
N1 C9 1.342(5)
C19 C24 1.383(6)
C19 C20 1.401(6)
C19 C17 1.477(6)
N5 C22 1.375(5)
N5 C26 1.450(5)
N5 C25 1.451(5)
C20 C21 1.372(6)
C20 H20 0.9500
C18 C17 1.381(6)
C18 C13 1.397(6)
C18 H18 0.9500
C24 C23 1.369(6)
C24 H24 0.9500
C2 C1 1.370(5)
C2 C3 1.391(6)
C2 H2 0.9500
C17 C16 1.431(6)
C22 C23 1.399(6)
C22 C21 1.410(6)
C1 C10 1.395(5)
C1 H1 0.9500
C7 C6 1.392(5)
C7 C8 1.397(5)
C7 C12 1.451(5)
C6 C5 1.373(5)
C6 H6 0.9500
C91 H91 1.0000
N2 C4 1.334(5)
N2 C8 1.350(5)
C11 C12 1.424(5)
C11 C10 1.464(5)
C15 C16 1.359(6)
C15 C14 1.416(6)
C15 H15 0.9500
C14 C13 1.423(6)
C3 H3 0.9500
C10 C9 1.409(5)
C21 H21 0.9500
C4 C5 1.390(6)
C4 H4 0.9500
C8 C9 1.473(5)
C16 H16 0.9500
C23 H23 0.9500
C26 H26A 0.9800
C26 H26B 0.9800
C26 H26C 0.9800
C5 H5 0.9500
C25 H25A 0.9800
C25 H25B 0.9800
C25 H25C 0.9800
